data_7231472
loop_
_publ_author_name
'Escudero-Ad\'an, Eduardo C'
'Bauz\'a, Antonio'
'Lecomte, Claude'
'Frontera, Antonio'
'Ballester, Pablo'

_publ_section_title
;
 Boron triel bonding: a weak electrostatic interaction lacking
 electron-density descriptors.
;
_journal_issue 37
_journal_name_full 'Physical chemistry chemical physics : PCCP'
_journal_page_first 24192
_journal_page_last 24200
_journal_paper_doi 10.1039/c8cp04401e
_journal_volume 20
_journal_year 2018
_chemical_formula_sum 'C5 H7 B Cl N O2'
_chemical_formula_weight 159.38
_space_group_IT_number 7
_space_group_name_Hall 'P -2yc'
_space_group_name_H-M_alt 'P 1 c 1'
_symmetry_cell_setting monoclinic
_symmetry_space_group_name_Hall 'P -2yc'
_symmetry_space_group_name_H-M 'P 1 c 1'
_atom_sites_solution_hydrogens difmap
_atom_sites_solution_primary direct
_atom_sites_solution_secondary difmap
_audit_creation_method 'MoPro v16                '
_audit_update_record
;
2018-06-05 deposited with the CCDC.
2018-08-30 downloaded from the CCDC.
;
_cell_angle_alpha 90
_cell_angle_beta 105.5034(8)
_cell_angle_gamma 90
_cell_formula_units_Z 2
_cell_length_a 6.20620(5)
_cell_length_b 5.25334(4)
_cell_length_c 11.18373(9)
_cell_measurement_reflns_used 25830
_cell_measurement_temperature 90(2)
_cell_measurement_theta_max 65.0110
_cell_measurement_theta_min 3.3830
_cell_volume 351.359(5)
_computing_structure_refinement 'MoPro (J. Appl. Cryst. 2005, 38, 38-54)'
_diffrn_ambient_temperature 90(2)
_diffrn_detector_area_resol_mean 5.8140
_diffrn_detector_type 'PILATUS 200K'
_diffrn_measured_fraction_theta_full 1.000
_diffrn_measured_fraction_theta_max 0.949
_diffrn_measurement_device_type '1/4chi goniometer'
_diffrn_measurement_method
;
 Fullsphere data collection, phi and omega scans
;
_diffrn_radiation_monochromator 'Confocal Max Flux optic'
_diffrn_radiation_type MoK\a
_diffrn_radiation_wavelength 0.7107
_diffrn_reflns_av_R_equivalents 0.0121
_diffrn_reflns_av_sigmaI/netI 0.00878
_diffrn_reflns_av_unetI/netI 0.0090
_diffrn_reflns_limit_h_max 10
_diffrn_reflns_limit_h_min -14
_diffrn_reflns_limit_k_max 12
_diffrn_reflns_limit_k_min 0
_diffrn_reflns_limit_l_max 26
_diffrn_reflns_limit_l_min -26
_diffrn_reflns_number 31805
_diffrn_reflns_theta_full 25.242
_diffrn_reflns_theta_max 58.52
_diffrn_reflns_theta_min 3.41
_diffrn_source 'Microfocus rotating anode X-ray tube'
_diffrn_source_current 24
_diffrn_source_power 50
_diffrn_source_size '0.2 mm x 0.2 mm fine focus'
_diffrn_source_type 'Rigaku MicroMax-007HF'
_exptl_absorpt_coefficient_mu 0.467
_exptl_absorpt_correction_T_max 0.892
_exptl_absorpt_correction_T_min 0.686
_exptl_absorpt_correction_type multi-scan
_exptl_absorpt_process_details 'SADABS 2014/5'
_exptl_crystal_colour block
_exptl_crystal_density_diffrn 1.506
_exptl_crystal_description colourless
_exptl_crystal_F_000 164
_exptl_crystal_size_max 0.3
_exptl_crystal_size_mid 0.3
_exptl_crystal_size_min 0.25
_refine_ls_abs_structure_details 'Rogers (1981),  2660 Friedel pairs'
_refine_ls_abs_structure_Rogers 1.
_refine_ls_extinction_coef 0.06130
_refine_ls_extinction_method 'Isotropic Gaussian'
_refine_ls_goodness_of_fit_ref 0.989
_refine_ls_hydrogen_treatment refxyz
_refine_ls_matrix_type full
_refine_ls_number_parameters 334
_refine_ls_number_reflns 7501
_refine_ls_number_restraints 154
_refine_ls_restrained_S_all 127.046
_refine_ls_R_factor_all 0.0063
_refine_ls_R_factor_gt 0.0063
_refine_ls_shift/su_max -0.088
_refine_ls_shift/su_mean -0.001
_refine_ls_structure_factor_coef Fsqd
_refine_ls_weighting_details 'calc w =1/[2.25*\s^2^(Fo^2^)]'
_refine_ls_weighting_scheme calc
_refine_ls_wR_factor_gt 0.0139
_refine_ls_wR_factor_ref 0.0139
_reflns_number_gt 7480
_reflns_number_total 7501
_reflns_threshold_expression >2.0sigma(I)
_cod_data_source_file c8cp04401e2.cif
_cod_data_source_block I_CCDC1
_cod_depositor_comments
;
The following automatic conversions were performed:

'_symmetry_cell_setting' value 'Monoclinic' changed to 'monoclinic'
according to
/home/data/users/saulius/crontab/automatic-downloads/rss-feeds/RSC/lib/dictionaries/cif_core.dic
dictionary named 'cif_core.dic' version 2.4.2 from 2011-04-26.

'_exptl_absorpt_correction_type' value 'Multi-scan' changed to
'multi-scan' according to
/home/data/users/saulius/crontab/automatic-downloads/rss-feeds/RSC/lib/dictionaries/cif_core.dic
dictionary named 'cif_core.dic' version 2.4.2 from 2011-04-26.

Automatic conversion script
Id: cif_fix_values 4973 2017-02-22 13:04:09Z antanas 

 Adding full bibliography for 7231471--7231476.cif.
;
_cod_original_sg_symbol_H-M Pc
_cod_database_code 7231472
_shelx_space_group_comment
;
The symmetry employed for this shelxl refinement is uniquely defined
by the following loop, which should always be used as a source of
symmetry information in preference to the above space-group names.
They are only intended as comments.
;
_shelx_estimated_absorpt_t_min 0.873
_shelx_estimated_absorpt_t_max 0.892

loop_
_space_group_symop_operation_xyz
'x, y, z'
'x, -y, z+1/2'

loop_
_atom_site_type_symbol
_atom_site_label
_atom_site_fract_x
_atom_site_fract_y
_atom_site_fract_z
_atom_site_U_iso_or_equiv
_atom_site_adp_type
_atom_site_occupancy
_atom_site_calc_flag
_atom_site_refinement_flags_posn
_atom_site_refinement_flags_adp
Cl CL1 0.0654(6) -0.325320(6) 0.3141(3) 0.010959(10) Uani 1 d . .
O O1 0.9643(6) 0.80657(5) 0.5623(3) 0.014864(17) Uani 1 d . .
O O2 0.7452(6) 0.87904(2) 0.7017(3) 0.012663(14) Uani 1 d . .
N N1 0.3339(6) 0.118455(16) 0.4649(3) 0.011637(12) Uani 1 d . .
C C1 0.6265(6) 0.510485(16) 0.5557(3) 0.009835(12) Uani 1 d . .
C C2 0.4540(6) 0.448015(18) 0.6098(3) 0.011445(13) Uani 1 d . .
C C3 0.3089(6) 0.249901(18) 0.5633(3) 0.012333(13) Uani 1 d . .
C C4 0.4946(6) 0.171341(18) 0.4089(3) 0.012453(14) Uani 1 d . .
C C5 0.6443(6) 0.36667(2) 0.4531(3) 0.011797(13) Uani 1 d . .
B B1 0.7919(6) 0.73980(2) 0.6097(3) 0.010610(15) Uani 1 d . .
H H1 0.2242(9) -0.0284(8) 0.4304(5) 0.02339 Uani 1 d D U
H H2 0.4356(8) 0.5540(8) 0.6902(5) 0.02805 Uani 1 d D U
H H3 0.1749(9) 0.2018(9) 0.6053(5) 0.02857 Uani 1 d D U
H H4 0.5072(9) 0.0595(8) 0.3290(5) 0.02803 Uani 1 d D U
H H5 0.7739(8) 0.4102(8) 0.4071(5) 0.03019 Uani 1 d D U
H H1O 0.9779(12) 0.7180(12) 0.4863(6) 0.02920 Uani 1 d D U
H H2O 0.8506(11) 1.0198(10) 0.7300(6) 0.02273 Uani 1 d D U

loop_
_atom_site_aniso_label
_atom_site_aniso_U_11
_atom_site_aniso_U_22
_atom_site_aniso_U_33
_atom_site_aniso_U_12
_atom_site_aniso_U_13
_atom_site_aniso_U_23
CL1 0.012202(17) 0.01052(2) 0.010209(6) -0.000508(4) 0.003091(5) -0.000177(5)
O1 0.01541(3) 0.01512(3) 0.01696(4) -0.00633(2) 0.00935(3) -0.00402(3)
O2 0.01383(3) 0.01211(3) 0.01353(3) -0.00268(2) 0.00623(2) -0.00307(2)
N1 0.01199(2) 0.01140(2) 0.01171(2) -0.003480(16) 0.003497(18) -0.00124(2)
C1 0.00994(2) 0.00996(2) 0.01020(2) -0.001939(16) 0.003737(18) -0.00075(2)
C2 0.01158(2) 0.01255(3) 0.01150(3) -0.003041(17) 0.005344(19) -0.00214(2)
C3 0.01175(2) 0.01348(3) 0.01299(3) -0.003977(19) 0.005423(19) -0.00152(2)
C4 0.01417(3) 0.01249(3) 0.01169(3) -0.003372(18) 0.00517(2) -0.00277(2)
C5 0.01253(2) 0.01254(3) 0.01184(3) -0.003184(19) 0.00588(2) -0.00227(2)
B1 0.01087(3) 0.01039(3) 0.01139(3) -0.002208(18) 0.00441(2) -0.00108(2)
H1 0.02311 0.02311 0.02395 -0.00738 0.00630 -0.00602
H2 0.02999 0.02949 0.02935 -0.00724 0.01605 -0.01320
H3 0.02464 0.03248 0.03351 -0.01220 0.01630 -0.00886
H4 0.03368 0.03007 0.02403 -0.00854 0.01411 -0.01130
H5 0.03312 0.03528 0.02913 -0.01297 0.02040 -0.00721
H1O 0.03329 0.03379 0.02583 -0.01292 0.01714 -0.01118
H2O 0.02214 0.02096 0.02711 -0.00719 0.01009 -0.00521

loop_
_atom_type_symbol
_atom_type_description
_atom_type_scat_dispersion_real
_atom_type_scat_dispersion_imag
_atom_type_scat_source
C C 0.0034 0.0017 'International Tables Vol C Tables 4.2.6.8 and 6.1.1.4'
H H 0.0000 0.0000 'International Tables Vol C Tables 4.2.6.8 and 6.1.1.4'
N N 0.0066 0.0034 'International Tables Vol C Tables 4.2.6.8 and 6.1.1.4'
O O 0.0114 0.0062 'International Tables Vol C Tables 4.2.6.8 and 6.1.1.4'
Cl Cl 0.1507 0.1611 'International Tables Vol C Tables 4.2.6.8 and 6.1.1.4'
B B 0.0014 0.0007 'International Tables Vol C Tables 4.2.6.8 and 6.1.1.4'

loop_
_geom_angle_atom_site_label_1
_geom_angle_atom_site_label_2
_geom_angle_atom_site_label_3
_geom_angle
B1 O1 H1O 117.9(3)
B1 O2 H2O 113.0(3)
C4 N1 C3 122.655(8)
C4 N1 H1 118.54(10)
C3 N1 H1 118.81(10)
C2 C1 C5 117.590(7)
C2 C1 B1 120.160(7)
C5 C1 B1 122.246(7)
C3 C2 C1 120.573(7)
C3 C2 H2 119.61(10)
C1 C2 H2 119.81(10)
N1 C3 C2 119.290(8)
N1 C3 H3 120.21(10)
C2 C3 H3 120.49(10)
N1 C4 C5 119.883(7)
N1 C4 H4 119.76(10)
C5 C4 H4 120.36(10)
C4 C5 C1 120.005(8)
C4 C5 H5 119.79(10)
C1 C5 H5 120.19(10)
O2 B1 O1 120.465(13)
O2 B1 C1 116.645(8)
O1 B1 C1 122.765(12)

loop_
_geom_bond_atom_site_label_1
_geom_bond_atom_site_label_2
_geom_bond_distance
O1 B1 1.3611(3)
O1 H1O 0.991(5)
O2 B1 1.35593(16)
O2 H2O 0.982(5)
N1 C4 1.34164(13)
N1 C3 1.34250(14)
N1 H1 1.033(2)
C1 C2 1.40240(11)
C1 C5 1.40265(14)
C1 B1 1.59341(13)
C2 C3 1.38366(12)
C2 H2 1.089(2)
C3 H3 1.089(2)
C4 C5 1.38362(12)
C4 H4 1.089(2)
C5 H5 1.088(2)

loop_
_geom_hbond_atom_site_label_D
_geom_hbond_atom_site_label_H
_geom_hbond_atom_site_label_A
_geom_hbond_distance_DH
_geom_hbond_distance_HA
_geom_hbond_distance_DA
_geom_hbond_angle_DHA
_geom_hbond_site_symmetry_A
N1 H1 O1 1.033(2) 2.608(2) 3.2350(3) 118.81(13) 1_445
C3 H3 O1 1.089(2) 2.432(2) 3.1598(3) 123.01(13) 1_445
N1 H1 CL1 1.033(2) 2.100(2) 3.09102(9) 159.99(6) 1
O1 H1O C5 0.991(5) 2.724(6) 3.0789(2) 101.5(4) 1
C3 H3 CL1 1.089(2) 2.680(2) 3.54605(11) 136.11(12) 2
C4 H4 O2 1.089(2) 2.331(2) 3.12699(17) 128.42(11) 2_564
O1 H1O CL1 0.991(5) 2.149(5) 3.0834(3) 156.5(3) 1_665
O2 H2O CL1 0.982(5) 2.137(5) 3.11272(10) 172.21(9) 2_665

loop_
_geom_torsion_atom_site_label_1
_geom_torsion_atom_site_label_2
_geom_torsion_atom_site_label_3
_geom_torsion_atom_site_label_4
_geom_torsion
O1 B1 O2 H2O -2.7(7)
O1 B1 C1 C2 179.0(6)
O1 B1 C1 C5 -1.8(6)
O2 B1 O1 H1O -170.2(8)
O2 B1 C1 C2 -5.1(6)
O2 B1 C1 C5 174.1(6)
N1 C4 C5 C1 -0.6(5)
N1 C4 C5 H5 -179.6(7)
N1 C3 C2 C1 -0.4(5)
N1 C3 C2 H2 -179.3(7)
C1 C2 C3 H3 -179.9(8)
C1 C5 C4 H4 179.8(7)
C1 B1 O2 H2O -178.7(7)
C1 B1 O1 H1O 5.6(8)
C2 C3 N1 C4 -0.2(6)
C2 C3 N1 H1 -179.6(7)
C2 C1 C5 C4 0.0(6)
C2 C1 C5 H5 179.0(7)
C3 N1 C4 C5 0.7(5)
C3 N1 C4 H4 -179.7(7)
C3 C2 C1 C5 0.5(5)
C3 C2 C1 B1 179.7(5)
C4 N1 C3 H3 179.3(7)
C4 C5 C1 B1 -179.2(6)
C5 C4 N1 H1 -179.9(7)
C5 C1 C2 H2 179.4(7)
B1 C1 C2 H2 -1.4(7)
B1 C1 C5 H5 -0.2(7)
H1 N1 C4 H4 -0.2(8)
H1 N1 C3 H3 -0.1(9)
H2 C2 C3 H3 1.2(9)
H4 C4 C5 H5 0.8(9)
